data_1549142
loop_
_publ_author_name
'Shi, Yong-Gang'
'Mellerup, Soren K.'
'Yuan, Kang'
'Hu, Guo-Fei'
'Sauriol, Francoise'
'Peng, Tai'
'Wang, Nan'
'Chen, Pangkuan'
'Wang, Suning'

_publ_section_title
;
 Stabilising fleeting intermediates of stilbene photocyclization with
 amino-borane functionalisation: the rare isolation of persistent
 dihydrophenanthrenes and their [1,5] H-shift isomers.
;
_journal_issue 15
_journal_name_full 'Chemical science'
_journal_page_first 3844
_journal_page_last 3855
_journal_paper_doi 10.1039/c8sc00560e
_journal_volume 9
_journal_year 2018
_chemical_formula_sum 'C32 H36 B N S'
_chemical_formula_weight 477.49
_space_group_crystal_system monoclinic
_space_group_IT_number 14
_space_group_name_Hall '-P 2ybc'
_space_group_name_H-M_alt 'P 1 21/c 1'
_symmetry_space_group_name_Hall '-P 2ybc'
_symmetry_space_group_name_H-M 'P 1 21/c 1'
_atom_sites_solution_hydrogens geom
_audit_creation_method SHELXL-2014/7
_audit_update_record
;
2017-12-08 deposited with the CCDC.
2018-03-27 downloaded from the CCDC.
;
_cell_angle_alpha 90
_cell_angle_beta 98.766(2)
_cell_angle_gamma 90
_cell_formula_units_Z 4
_cell_length_a 7.9250(4)
_cell_length_b 21.8524(8)
_cell_length_c 16.0075(6)
_cell_measurement_reflns_used 9926
_cell_measurement_temperature 220(2)
_cell_measurement_theta_max 26.34
_cell_measurement_theta_min 2.60
_cell_volume 2739.8(2)
_computing_cell_refinement 'Bruker SAINT'
_computing_data_collection 'Bruker APEX2'
_computing_data_reduction 'Bruker SAINT'
_computing_molecular_graphics 'Bruker SHELXTL'
_computing_publication_material 'Bruker SHELXTL'
_computing_structure_refinement 'SHELXL-2014/7 (Sheldrick, 2014)'
_computing_structure_solution 'SHELXS-97 (Sheldrick 2008)'
_diffrn_ambient_temperature 220(2)
_diffrn_measured_fraction_theta_full 0.998
_diffrn_measured_fraction_theta_max 0.997
_diffrn_measurement_device_type 'Bruker APEX-II CCD'
_diffrn_measurement_method '\f and \w scans'
_diffrn_radiation_type MoK\a
_diffrn_radiation_wavelength 0.71073
_diffrn_reflns_av_R_equivalents 0.0960
_diffrn_reflns_av_unetI/netI 0.0407
_diffrn_reflns_Laue_measured_fraction_full 0.998
_diffrn_reflns_Laue_measured_fraction_max 0.997
_diffrn_reflns_limit_h_max 10
_diffrn_reflns_limit_h_min -10
_diffrn_reflns_limit_k_max 27
_diffrn_reflns_limit_k_min -28
_diffrn_reflns_limit_l_max 20
_diffrn_reflns_limit_l_min -20
_diffrn_reflns_number 60597
_diffrn_reflns_point_group_measured_fraction_full 0.998
_diffrn_reflns_point_group_measured_fraction_max 0.997
_diffrn_reflns_theta_full 25.242
_diffrn_reflns_theta_max 27.130
_diffrn_reflns_theta_min 2.265
_exptl_absorpt_coefficient_mu 0.139
_exptl_absorpt_correction_T_max 0.992
_exptl_absorpt_correction_T_min 0.973
_exptl_absorpt_correction_type multi-scan
_exptl_crystal_colour yellow
_exptl_crystal_density_diffrn 1.158
_exptl_crystal_description Block
_exptl_crystal_F_000 1024
_exptl_crystal_size_max 0.200
_exptl_crystal_size_mid 0.180
_exptl_crystal_size_min 0.060
_refine_diff_density_max 0.854
_refine_diff_density_min -1.096
_refine_diff_density_rms 0.071
_refine_ls_extinction_method none
_refine_ls_goodness_of_fit_ref 1.150
_refine_ls_hydrogen_treatment constr
_refine_ls_matrix_type full
_refine_ls_number_parameters 324
_refine_ls_number_reflns 6043
_refine_ls_number_restraints 0
_refine_ls_restrained_S_all 1.150
_refine_ls_R_factor_all 0.1264
_refine_ls_R_factor_gt 0.0861
_refine_ls_shift/su_max 0.124
_refine_ls_shift/su_mean 0.002
_refine_ls_structure_factor_coef Fsqd
_refine_ls_weighting_details 'w=1/[\s^2^(Fo^2^)+(0.1000P)^2^+2.9000P] where P=(Fo^2^+2Fc^2^)/3'
_refine_ls_weighting_scheme calc
_refine_ls_wR_factor_gt 0.2213
_refine_ls_wR_factor_ref 0.2442
_reflns_Friedel_coverage 0.000
_reflns_number_gt 4049
_reflns_number_total 6043
_reflns_threshold_expression 'I > 2\s(I)'
_cod_data_source_file c8sc00560e2.cif
_cod_data_source_block sy23
_cod_depositor_comments
;

2019-03-17
Changing absurd Z value and formula.                 miguel

 Adding full bibliography for 1549141--1549152.cif.
;
_cod_original_formula_sum 'C3.66 H4.11 B0.11 N0.11 S0.11'
_cod_original_formula_units_Z 35
_cod_original_formula_weight 54.57
_cod_database_code 1549142
_shelx_shelxl_version_number 2014/7
_shelx_space_group_comment
; 
The symmetry employed for this shelxl refinement is uniquely defined 
by the following loop, which should always be used as a source of 
symmetry information in preference to the above space-group names. 
They are only intended as comments. 
;
_shelx_estimated_absorpt_t_min 0.973
_shelx_estimated_absorpt_t_max 0.992

loop_
_space_group_symop_operation_xyz
'x, y, z'
'-x, y+1/2, -z+1/2'
'-x, -y, -z'
'x, -y-1/2, z-1/2'

loop_
_atom_site_label
_atom_site_type_symbol
_atom_site_fract_x
_atom_site_fract_y
_atom_site_fract_z
_atom_site_U_iso_or_equiv
_atom_site_adp_type
_atom_site_occupancy
_atom_site_site_symmetry_order
_atom_site_calc_flag
_atom_site_refinement_flags_posn
_atom_site_refinement_flags_adp
B1 B 0.4588(4) 0.73267(15) 0.5382(2) 0.0292(7) Uani 1 1 d . .
S1 S 0.6085(2) 0.55619(5) 0.75854(7) 0.0790(5) Uani 1 1 d . .
N1 N -0.0057(4) 0.57439(13) 0.32242(18) 0.0431(7) Uani 1 1 d . .
C1 C 0.3375(4) 0.68637(13) 0.48542(18) 0.0301(6) Uani 1 1 d . .
C2 C 0.3097(4) 0.62403(13) 0.50509(18) 0.0281(6) Uani 1 1 d . .
C3 C 0.1962(4) 0.58790(13) 0.4507(2) 0.0331(7) Uani 1 1 d . .
H3 H 0.1773 0.5472 0.4661 0.040 Uiso 1 1 calc R U
C4 C 0.1091(4) 0.61037(14) 0.37355(19) 0.0320(7) Uani 1 1 d . .
C5 C 0.1400(4) 0.67138(14) 0.3529(2) 0.0366(7) Uani 1 1 d . .
H5 H 0.0870 0.6878 0.3012 0.044 Uiso 1 1 calc R U
C6 C 0.2473(4) 0.70693(14) 0.4078(2) 0.0365(7) Uani 1 1 d . .
H6 H 0.2618 0.7480 0.3928 0.044 Uiso 1 1 calc R U
C7 C 0.3955(4) 0.59679(13) 0.58435(19) 0.0315(7) Uani 1 1 d . .
H7 H 0.4327 0.6240 0.6288 0.038 Uiso 1 1 calc R U
C8 C 0.4257(4) 0.53781(14) 0.5996(2) 0.0345(7) Uani 1 1 d . .
H8 H 0.3878 0.5102 0.5556 0.041 Uiso 1 1 calc R U
C9 C 0.5125(4) 0.51219(14) 0.67840(19) 0.0334(7) Uani 1 1 d . .
C10 C 0.5214(4) 0.44530(12) 0.70148(18) 0.0320(7) Uani 1 1 d . .
H10A H 0.4697 0.4125 0.6692 0.038 Uiso 1 1 calc R U
C11 C 0.6254(5) 0.44227(18) 0.7832(3) 0.0571(10) Uani 1 1 d . .
H11 H 0.6567 0.4048 0.8099 0.069 Uiso 1 1 calc R U
C12 C 0.6749(6) 0.4960(2) 0.8187(2) 0.0619(11) Uani 1 1 d . .
H12 H 0.7408 0.4994 0.8726 0.074 Uiso 1 1 calc R U
C13 C -0.0159(6) 0.50971(17) 0.3379(3) 0.0566(10) Uani 1 1 d . .
H13A H -0.0995 0.4913 0.2946 0.085 Uiso 1 1 calc R U
H13B H -0.0499 0.5031 0.3929 0.085 Uiso 1 1 calc R U
H13C H 0.0948 0.4911 0.3367 0.085 Uiso 1 1 calc R U
C14 C -0.0919(5) 0.59747(19) 0.2425(3) 0.0592(11) Uani 1 1 d . .
H14A H -0.0097 0.6031 0.2040 0.089 Uiso 1 1 calc R U
H14B H -0.1455 0.6363 0.2514 0.089 Uiso 1 1 calc R U
H14C H -0.1784 0.5684 0.2184 0.089 Uiso 1 1 calc R U
C15 C 0.6277(4) 0.71289(13) 0.59813(18) 0.0301(6) Uani 1 1 d . .
C16 C 0.6629(4) 0.73220(14) 0.68373(19) 0.0340(7) Uani 1 1 d . .
C17 C 0.5391(5) 0.7716(2) 0.7227(2) 0.0560(10) Uani 1 1 d . .
H17A H 0.5092 0.8072 0.6873 0.084 Uiso 1 1 calc R U
H17B H 0.5918 0.7847 0.7785 0.084 Uiso 1 1 calc R U
H17C H 0.4369 0.7482 0.7272 0.084 Uiso 1 1 calc R U
C18 C 0.8102(4) 0.71251(14) 0.73525(19) 0.0379(8) Uani 1 1 d . .
H18 H 0.8302 0.7255 0.7919 0.045 Uiso 1 1 calc R U
C19 C 0.9287(4) 0.67444(14) 0.7060(2) 0.0393(8) Uani 1 1 d . .
C20 C 1.0881(5) 0.65373(19) 0.7630(3) 0.0618(12) Uani 1 1 d . .
H20A H 1.1349 0.6181 0.7385 0.093 Uiso 1 1 calc R U
H20B H 1.0601 0.6433 0.8181 0.093 Uiso 1 1 calc R U
H20C H 1.1718 0.6865 0.7688 0.093 Uiso 1 1 calc R U
C21 C 0.8955(4) 0.65667(14) 0.6218(2) 0.0351(7) Uani 1 1 d . .
H21 H 0.9751 0.6315 0.6004 0.042 Uiso 1 1 calc R U
C22 C 0.7503(4) 0.67445(13) 0.56824(19) 0.0314(7) Uani 1 1 d . .
C23 C 0.7316(5) 0.65261(18) 0.4780(2) 0.0487(9) Uani 1 1 d . .
H23A H 0.6538 0.6794 0.4423 0.073 Uiso 1 1 calc R U
H23B H 0.6868 0.6112 0.4744 0.073 Uiso 1 1 calc R U
H23C H 0.8423 0.6532 0.4591 0.073 Uiso 1 1 calc R U
C24 C 0.4038(4) 0.80270(13) 0.52376(18) 0.0298(6) Uani 1 1 d . .
C25 C 0.2413(4) 0.82260(13) 0.53778(19) 0.0334(7) Uani 1 1 d . .
C26 C 0.1251(5) 0.78189(16) 0.5811(3) 0.0503(9) Uani 1 1 d . .
H26A H 0.0436 0.7616 0.5388 0.076 Uiso 1 1 calc R U
H26B H 0.0645 0.8067 0.6171 0.076 Uiso 1 1 calc R U
H26C H 0.1933 0.7515 0.6152 0.076 Uiso 1 1 calc R U
C27 C 0.1821(4) 0.88077(14) 0.5123(2) 0.0380(7) Uani 1 1 d . .
H27 H 0.0741 0.8934 0.5230 0.046 Uiso 1 1 calc R U
C28 C 0.2786(5) 0.92026(14) 0.4717(2) 0.0398(8) Uani 1 1 d . .
C29 C 0.2085(6) 0.98145(16) 0.4375(3) 0.0617(11) Uani 1 1 d . .
H29A H 0.3023 1.0094 0.4344 0.093 Uiso 1 1 calc R U
H29B H 0.1346 0.9982 0.4749 0.093 Uiso 1 1 calc R U
H29C H 0.1438 0.9758 0.3816 0.093 Uiso 1 1 calc R U
C30 C 0.4393(5) 0.90136(15) 0.4603(2) 0.0433(8) Uani 1 1 d . .
H30 H 0.5077 0.9283 0.4342 0.052 Uiso 1 1 calc R U
C31 C 0.5048(4) 0.84386(15) 0.4858(2) 0.0384(7) Uani 1 1 d . .
C32 C 0.6805(5) 0.8275(2) 0.4685(3) 0.0703(13) Uani 1 1 d . .
H32A H 0.6741 0.7909 0.4339 0.105 Uiso 1 1 calc R U
H32B H 0.7546 0.8200 0.5216 0.105 Uiso 1 1 calc R U
H32C H 0.7259 0.8609 0.4389 0.105 Uiso 1 1 calc R U

loop_
_atom_site_aniso_label
_atom_site_aniso_U_11
_atom_site_aniso_U_22
_atom_site_aniso_U_33
_atom_site_aniso_U_23
_atom_site_aniso_U_13
_atom_site_aniso_U_12
B1 0.0323(18) 0.0303(17) 0.0255(16) 0.0023(13) 0.0062(13) -0.0008(14)
S1 0.1251(12) 0.0515(7) 0.0518(7) 0.0005(5) -0.0143(7) 0.0067(7)
N1 0.0457(17) 0.0386(15) 0.0414(16) -0.0088(12) -0.0047(13) -0.0061(12)
C1 0.0315(16) 0.0289(15) 0.0284(14) -0.0003(12) -0.0004(12) 0.0009(12)
C2 0.0288(15) 0.0274(14) 0.0286(14) -0.0023(11) 0.0058(12) -0.0002(12)
C3 0.0369(17) 0.0265(15) 0.0364(16) -0.0010(12) 0.0076(13) -0.0013(12)
C4 0.0302(16) 0.0340(16) 0.0311(15) -0.0072(12) 0.0019(12) 0.0009(12)
C5 0.0410(18) 0.0339(16) 0.0312(16) 0.0000(13) -0.0066(13) 0.0062(14)
C6 0.0410(18) 0.0288(15) 0.0369(17) 0.0039(13) -0.0028(14) 0.0006(13)
C7 0.0343(16) 0.0297(15) 0.0300(15) 0.0001(12) 0.0031(12) -0.0036(12)
C8 0.0380(18) 0.0312(15) 0.0339(16) 0.0018(13) 0.0041(13) 0.0006(13)
C9 0.0371(17) 0.0295(15) 0.0339(16) 0.0036(12) 0.0063(13) 0.0023(13)
C10 0.0426(17) 0.0208(13) 0.0262(14) -0.0006(11) -0.0150(12) 0.0186(12)
C11 0.059(2) 0.042(2) 0.068(3) 0.0202(19) 0.003(2) 0.0099(18)
C12 0.076(3) 0.069(3) 0.0351(19) 0.0009(19) -0.0076(19) 0.021(2)
C13 0.062(3) 0.043(2) 0.061(2) -0.0098(18) -0.002(2) -0.0166(18)
C14 0.060(3) 0.057(2) 0.052(2) -0.0110(19) -0.0198(19) -0.0039(19)
C15 0.0318(16) 0.0280(14) 0.0299(15) -0.0011(12) 0.0031(12) -0.0042(12)
C16 0.0396(18) 0.0303(15) 0.0311(15) -0.0042(12) 0.0025(13) -0.0052(13)
C17 0.057(2) 0.070(3) 0.040(2) -0.0196(18) 0.0030(17) 0.007(2)
C18 0.0468(19) 0.0355(17) 0.0276(15) -0.0002(13) -0.0062(14) -0.0089(14)
C19 0.0395(18) 0.0307(16) 0.0432(18) 0.0061(14) -0.0085(14) -0.0047(14)
C20 0.060(3) 0.050(2) 0.064(3) 0.0017(19) -0.026(2) 0.0062(19)
C21 0.0297(16) 0.0275(15) 0.0464(18) -0.0001(13) 0.0007(13) -0.0012(12)
C22 0.0333(16) 0.0290(15) 0.0315(15) 0.0001(12) 0.0032(12) -0.0038(12)
C23 0.040(2) 0.064(2) 0.0421(19) -0.0148(17) 0.0051(15) 0.0093(17)
C24 0.0321(16) 0.0267(14) 0.0281(14) -0.0008(12) -0.0033(12) -0.0047(12)
C25 0.0341(16) 0.0285(15) 0.0358(16) -0.0010(13) -0.0007(13) -0.0027(12)
C26 0.041(2) 0.0420(19) 0.071(3) 0.0076(18) 0.0176(18) 0.0000(15)
C27 0.0383(18) 0.0341(16) 0.0382(17) -0.0059(14) -0.0053(14) 0.0046(14)
C28 0.056(2) 0.0268(15) 0.0317(16) 0.0004(13) -0.0091(15) -0.0023(14)
C29 0.087(3) 0.0334(19) 0.059(2) 0.0085(17) -0.008(2) 0.0075(19)
C30 0.052(2) 0.0335(17) 0.0425(19) 0.0069(14) 0.0024(16) -0.0119(15)
C31 0.0374(18) 0.0363(17) 0.0396(17) 0.0049(14) 0.0001(14) -0.0070(14)
C32 0.051(2) 0.066(3) 0.101(4) 0.028(3) 0.031(2) -0.002(2)

loop_
_atom_type_symbol
_atom_type_description
_atom_type_scat_dispersion_real
_atom_type_scat_dispersion_imag
_atom_type_scat_source
C C 0.0033 0.0016 'International Tables Vol C Tables 4.2.6.8 and 6.1.1.4'
H H 0.0000 0.0000 'International Tables Vol C Tables 4.2.6.8 and 6.1.1.4'
B B 0.0013 0.0007 'International Tables Vol C Tables 4.2.6.8 and 6.1.1.4'
N N 0.0061 0.0033 'International Tables Vol C Tables 4.2.6.8 and 6.1.1.4'
S S 0.1246 0.1234 'International Tables Vol C Tables 4.2.6.8 and 6.1.1.4'

loop_
_geom_angle_atom_site_label_1
_geom_angle_atom_site_label_2
_geom_angle_atom_site_label_3
_geom_angle
C1 B1 C15 123.2(3)
C1 B1 C24 114.4(3)
C15 B1 C24 122.4(3)
C12 S1 C9 93.17(19)
C4 N1 C13 120.6(3)
C4 N1 C14 120.5(3)
C13 N1 C14 117.6(3)
C6 C1 C2 115.2(3)
C6 C1 B1 117.4(3)
C2 C1 B1 127.4(3)
C3 C2 C1 120.7(3)
C3 C2 C7 118.6(3)
C1 C2 C7 120.8(3)
C2 C3 C4 122.2(3)
C2 C3 H3 118.9
C4 C3 H3 118.9
N1 C4 C5 121.8(3)
N1 C4 C3 120.9(3)
C5 C4 C3 117.3(3)
C6 C5 C4 120.1(3)
C6 C5 H5 120.0
C4 C5 H5 120.0
C5 C6 C1 124.6(3)
C5 C6 H6 117.7
C1 C6 H6 117.7
C8 C7 C2 126.8(3)
C8 C7 H7 116.6
C2 C7 H7 116.6
C7 C8 C9 125.6(3)
C7 C8 H8 117.2
C9 C8 H8 117.2
C8 C9 C10 125.8(3)
C8 C9 S1 122.6(2)
C10 C9 S1 111.6(2)
C11 C10 C9 105.5(3)
C11 C10 H10A 127.3
C9 C10 H10A 127.3
C12 C11 C10 116.0(3)
C12 C11 H11 122.0
C10 C11 H11 122.0
C11 C12 S1 113.6(3)
C11 C12 H12 123.2
S1 C12 H12 123.2
N1 C13 H13A 109.5
N1 C13 H13B 109.5
H13A C13 H13B 109.5
N1 C13 H13C 109.5
H13A C13 H13C 109.5
H13B C13 H13C 109.5
N1 C14 H14A 109.5
N1 C14 H14B 109.5
H14A C14 H14B 109.5
N1 C14 H14C 109.5
H14A C14 H14C 109.5
H14B C14 H14C 109.5
C16 C15 C22 117.2(3)
C16 C15 B1 121.8(3)
C22 C15 B1 121.0(3)
C18 C16 C15 120.3(3)
C18 C16 C17 118.1(3)
C15 C16 C17 121.6(3)
C16 C17 H17A 109.5
C16 C17 H17B 109.5
H17A C17 H17B 109.5
C16 C17 H17C 109.5
H17A C17 H17C 109.5
H17B C17 H17C 109.5
C19 C18 C16 122.4(3)
C19 C18 H18 118.8
C16 C18 H18 118.8
C18 C19 C21 117.2(3)
C18 C19 C20 121.5(3)
C21 C19 C20 121.3(3)
C19 C20 H20A 109.5
C19 C20 H20B 109.5
H20A C20 H20B 109.5
C19 C20 H20C 109.5
H20A C20 H20C 109.5
H20B C20 H20C 109.5
C22 C21 C19 122.7(3)
C22 C21 H21 118.6
C19 C21 H21 118.6
C21 C22 C15 120.3(3)
C21 C22 C23 117.2(3)
C15 C22 C23 122.5(3)
C22 C23 H23A 109.5
C22 C23 H23B 109.5
H23A C23 H23B 109.5
C22 C23 H23C 109.5
H23A C23 H23C 109.5
H23B C23 H23C 109.5
C31 C24 C25 117.8(3)
C31 C24 B1 121.1(3)
C25 C24 B1 120.5(3)
C27 C25 C24 120.6(3)
C27 C25 C26 117.8(3)
C24 C25 C26 121.6(3)
C25 C26 H26A 109.5
C25 C26 H26B 109.5
H26A C26 H26B 109.5
C25 C26 H26C 109.5
H26A C26 H26C 109.5
H26B C26 H26C 109.5
C28 C27 C25 121.5(3)
C28 C27 H27 119.2
C25 C27 H27 119.2
C30 C28 C27 117.7(3)
C30 C28 C29 120.8(3)
C27 C28 C29 121.5(3)
C28 C29 H29A 109.5
C28 C29 H29B 109.5
H29A C29 H29B 109.5
C28 C29 H29C 109.5
H29A C29 H29C 109.5
H29B C29 H29C 109.5
C28 C30 C31 122.7(3)
C28 C30 H30 118.6
C31 C30 H30 118.6
C30 C31 C24 119.5(3)
C30 C31 C32 118.3(3)
C24 C31 C32 122.2(3)
C31 C32 H32A 109.5
C31 C32 H32B 109.5
H32A C32 H32B 109.5
C31 C32 H32C 109.5
H32A C32 H32C 109.5
H32B C32 H32C 109.5

loop_
_geom_bond_atom_site_label_1
_geom_bond_atom_site_label_2
_geom_bond_distance
B1 C1 1.554(4)
B1 C15 1.583(4)
B1 C24 1.598(4)
S1 C12 1.668(4)
S1 C9 1.689(3)
N1 C4 1.375(4)
N1 C13 1.439(5)
N1 C14 1.446(5)
C1 C6 1.409(4)
C1 C2 1.423(4)
C2 C3 1.397(4)
C2 C7 1.471(4)
C3 C4 1.408(4)
C3 H3 0.9400
C4 C5 1.404(4)
C5 C6 1.368(4)
C5 H5 0.9400
C6 H6 0.9400
C7 C8 1.327(4)
C7 H7 0.9400
C8 C9 1.454(4)
C8 H8 0.9400
C9 C10 1.507(4)
C10 C11 1.437(5)
C10 H10A 0.9400
C11 C12 1.337(6)
C11 H11 0.9400
C12 H12 0.9400
C13 H13A 0.9700
C13 H13B 0.9700
C13 H13C 0.9700
C14 H14A 0.9700
C14 H14B 0.9700
C14 H14C 0.9700
C15 C16 1.420(4)
C15 C22 1.421(4)
C16 C18 1.391(5)
C16 C17 1.509(5)
C17 H17A 0.9700
C17 H17B 0.9700
C17 H17C 0.9700
C18 C19 1.388(5)
C18 H18 0.9400
C19 C21 1.389(5)
C19 C20 1.510(5)
C20 H20A 0.9700
C20 H20B 0.9700
C20 H20C 0.9700
C21 C22 1.382(4)
C21 H21 0.9400
C22 C23 1.507(4)
C23 H23A 0.9700
C23 H23B 0.9700
C23 H23C 0.9700
C24 C31 1.402(4)
C24 C25 1.410(4)
C25 C27 1.394(4)
C25 C26 1.521(5)
C26 H26A 0.9700
C26 H26B 0.9700
C26 H26C 0.9700
C27 C28 1.379(5)
C27 H27 0.9400
C28 C30 1.377(5)
C28 C29 1.517(5)
C29 H29A 0.9700
C29 H29B 0.9700
C29 H29C 0.9700
C30 C31 1.397(5)
C30 H30 0.9400
C31 C32 1.504(5)
C32 H32A 0.9700
C32 H32B 0.9700
C32 H32C 0.9700
